data_2216844
loop_
_publ_author_name
'Yu-Liang Tian'
'Shan-Heng Wang'
'Shang Shan'
'Xu-Chun Fu'

_publ_section_title
;
 Methyl 3-cyclohexylidenedithiocarbazate
;
_journal_coeditor_code XU2360
_journal_issue 12
_journal_name_full 'Acta Crystallographica Section E'
_journal_page_first o4656
_journal_page_last o4656
_journal_paper_doi 10.1107/S1600536807056401
_journal_volume 63
_journal_year 2007
_chemical_formula_iupac 'C8 H14 N2 S2'
_chemical_formula_moiety 'C8 H14 N2 S2'
_chemical_formula_sum 'C8 H14 N2 S2'
_chemical_formula_weight 202.33
_chemical_name_systematic
;
Methyl 3-cyclohexylidenedithiocarbazate
;
_space_group_IT_number 14
_symmetry_cell_setting monoclinic
_symmetry_space_group_name_Hall '-P 2yn'
_symmetry_space_group_name_H-M 'P 1 21/n 1'
_atom_sites_solution_hydrogens geom
_atom_sites_solution_primary direct
_atom_sites_solution_secondary difmap
_audit_creation_method SHELXL-97
_cell_angle_alpha 90.00
_cell_angle_beta 98.904(12)
_cell_angle_gamma 90.00
_cell_formula_units_Z 4
_cell_length_a 11.4552(12)
_cell_length_b 8.2233(14)
_cell_length_c 11.5627(14)
_cell_measurement_reflns_used 6268
_cell_measurement_temperature 294(2)
_cell_measurement_theta_max 26.0
_cell_measurement_theta_min 3.5
_cell_volume 1076.1(3)
_computing_cell_refinement 'PROCESS-AUTO (Rigaku, 1998)'
_computing_data_collection 'PROCESS-AUTO (Rigaku, 1998)'
_computing_data_reduction 'CrystalStructure (Rigaku/MSC, 2002)'
_computing_molecular_graphics 'Ortep-3 for Windows (Farrugia, 1997)'
_computing_publication_material 'WinGX (Farrugia, 1999)'
_computing_structure_refinement 'SHELXL97 (Sheldrick, 1997)'
_computing_structure_solution 'SIR-92 (Altomare <i>et al.</i>,  1993)'
_diffrn_ambient_temperature 294(2)
_diffrn_detector_area_resol_mean 10.00
_diffrn_measured_fraction_theta_full 0.998
_diffrn_measured_fraction_theta_max 0.998
_diffrn_measurement_device_type 'Rigaku R-AXIS RAPID IP'
_diffrn_measurement_method \w
_diffrn_radiation_monochromator graphite
_diffrn_radiation_source 'fine-focus sealed tube'
_diffrn_radiation_type MoK\a
_diffrn_radiation_wavelength 0.71073
_diffrn_reflns_av_R_equivalents 0.0343
_diffrn_reflns_av_sigmaI/netI 0.0314
_diffrn_reflns_limit_h_max 14
_diffrn_reflns_limit_h_min -12
_diffrn_reflns_limit_k_max 10
_diffrn_reflns_limit_k_min -10
_diffrn_reflns_limit_l_max 14
_diffrn_reflns_limit_l_min -14
_diffrn_reflns_number 10244
_diffrn_reflns_theta_full 27.44
_diffrn_reflns_theta_max 27.44
_diffrn_reflns_theta_min 3.05
_diffrn_standards_interval_count 0
_diffrn_standards_interval_time 0
_diffrn_standards_number 0
_exptl_absorpt_coefficient_mu 0.448
_exptl_absorpt_correction_T_max 0.910
_exptl_absorpt_correction_T_min 0.775
_exptl_absorpt_correction_type multi-scan
_exptl_absorpt_process_details '(ABSCOR; Higashi, 1995)'
_exptl_crystal_colour yellow
_exptl_crystal_density_diffrn 1.249
_exptl_crystal_density_method 'not measured'
_exptl_crystal_description prism
_exptl_crystal_F_000 432
_exptl_crystal_size_max 0.42
_exptl_crystal_size_mid 0.30
_exptl_crystal_size_min 0.20
_refine_diff_density_max 0.308
_refine_diff_density_min -0.279
_refine_ls_extinction_coef 0.013(3)
_refine_ls_extinction_expression Fc^*^=kFc[1+0.001xFc^2^\l^3^/sin(2\q)]^-1/4^
_refine_ls_extinction_method SHELXL
_refine_ls_goodness_of_fit_ref 1.085
_refine_ls_hydrogen_treatment constr
_refine_ls_matrix_type full
_refine_ls_number_parameters 111
_refine_ls_number_reflns 2447
_refine_ls_number_restraints 0
_refine_ls_restrained_S_all 1.085
_refine_ls_R_factor_all 0.0717
_refine_ls_R_factor_gt 0.0348
_refine_ls_shift/su_max 0.001
_refine_ls_shift/su_mean 0.000
_refine_ls_structure_factor_coef Fsqd
_refine_ls_weighting_details 'calc w=1/[\s^2^(Fo^2^)+(0.0604P)^2^+0.2675P] where P=(Fo^2^+2Fc^2^)/3'
_refine_ls_weighting_scheme calc
_refine_ls_wR_factor_gt 0.0919
_refine_ls_wR_factor_ref 0.1331
_reflns_number_gt 1517
_reflns_number_total 2447
_reflns_threshold_expression I>2\s(I)
_cod_data_source_file xu2360.cif
_cod_data_source_block I
_cod_original_sg_symbol_H-M 'P 21/n'
_cod_database_code 2216844
_cod_database_fobs_code 2216844

loop_
_symmetry_equiv_pos_as_xyz
'x, y, z'
'-x+1/2, y+1/2, -z+1/2'
'-x, -y, -z'
'x-1/2, -y-1/2, z-1/2'

loop_
_atom_site_type_symbol
_atom_site_label
_atom_site_fract_x
_atom_site_fract_y
_atom_site_fract_z
_atom_site_U_iso_or_equiv
_atom_site_adp_type
_atom_site_calc_flag
_atom_site_refinement_flags
_atom_site_occupancy
S S1 0.10291(6) 0.46402(12) 0.35779(6) 0.0773(3) Uani d . 1
S S2 0.35920(5) 0.42716(9) 0.46671(5) 0.0630(2) Uani d . 1
N N1 0.27455(16) 0.4020(2) 0.67356(16) 0.0540(5) Uani d . 1
N N2 0.18167(16) 0.4126(2) 0.57986(16) 0.0530(5) Uani d . 1
H H2N 0.1054 0.4225 0.5906 0.064 Uiso d R 1
C C1 0.25006(19) 0.3598(3) 0.77372(19) 0.0513(5) Uani d . 1
C C2 0.3507(2) 0.3589(4) 0.8739(2) 0.0655(7) Uani d . 1
H H2A 0.4219 0.3979 0.8471 0.079 Uiso calc R 1
H H2B 0.3650 0.2487 0.9024 0.079 Uiso calc R 1
C C3 0.3220(3) 0.4675(4) 0.9729(2) 0.0760(8) Uani d . 1
H H3A 0.3843 0.4577 1.0397 0.091 Uiso calc R 1
H H3B 0.3189 0.5800 0.9474 0.091 Uiso calc R 1
C C4 0.2051(3) 0.4216(4) 1.0095(2) 0.0786(8) Uani d . 1
H H4A 0.1872 0.4971 1.0688 0.094 Uiso calc R 1
H H4B 0.2111 0.3135 1.0435 0.094 Uiso calc R 1
C C5 0.1054(3) 0.4246(4) 0.9055(2) 0.0753(8) Uani d . 1
H H5A 0.0328 0.3883 0.9306 0.090 Uiso calc R 1
H H5B 0.0936 0.5352 0.8770 0.090 Uiso calc R 1
C C6 0.1333(2) 0.3154(3) 0.8067(2) 0.0575(6) Uani d . 1
H H6A 0.1348 0.2027 0.8317 0.069 Uiso calc R 1
H H6B 0.0721 0.3271 0.7392 0.069 Uiso calc R 1
C C7 0.20745(19) 0.4343(3) 0.4719(2) 0.0516(5) Uani d . 1
C C8 0.3644(3) 0.4656(5) 0.3147(2) 0.0864(10) Uani d . 1
H H8A 0.3264 0.3781 0.2684 0.130 Uiso calc R 1
H H8B 0.4453 0.4733 0.3026 0.130 Uiso calc R 1
H H8C 0.3244 0.5658 0.2919 0.130 Uiso calc R 1

loop_
_atom_site_aniso_label
_atom_site_aniso_U_11
_atom_site_aniso_U_22
_atom_site_aniso_U_33
_atom_site_aniso_U_12
_atom_site_aniso_U_13
_atom_site_aniso_U_23
S1 0.0434(4) 0.1320(7) 0.0561(4) 0.0070(4) 0.0068(3) 0.0009(4)
S2 0.0401(3) 0.0964(5) 0.0539(4) 0.0071(3) 0.0123(2) 0.0004(3)
N1 0.0425(10) 0.0667(12) 0.0537(11) -0.0026(8) 0.0102(8) 0.0005(9)
N2 0.0403(10) 0.0662(12) 0.0544(11) -0.0018(8) 0.0131(8) 0.0007(9)
C1 0.0465(12) 0.0544(13) 0.0546(13) 0.0003(10) 0.0133(10) 0.0003(11)
C2 0.0494(14) 0.0860(18) 0.0614(14) 0.0003(12) 0.0094(11) 0.0114(14)
C3 0.0787(19) 0.0818(19) 0.0631(16) -0.0097(15) -0.0028(14) -0.0004(14)
C4 0.079(2) 0.102(2) 0.0569(15) 0.0075(16) 0.0163(14) -0.0085(15)
C5 0.0629(17) 0.100(2) 0.0666(16) 0.0120(15) 0.0202(13) -0.0051(15)
C6 0.0487(13) 0.0668(15) 0.0587(13) -0.0017(11) 0.0142(10) 0.0065(12)
C7 0.0421(12) 0.0588(13) 0.0559(13) 0.0004(10) 0.0140(10) -0.0048(10)
C8 0.0574(17) 0.148(3) 0.0572(16) 0.0104(17) 0.0213(13) 0.0033(17)

loop_
_atom_type_symbol
_atom_type_description
_atom_type_scat_dispersion_real
_atom_type_scat_dispersion_imag
_atom_type_scat_source
C C 0.0033 0.0016 'International Tables Vol C Tables 4.2.6.8 and 6.1.1.4'
H H 0.0000 0.0000 'International Tables Vol C Tables 4.2.6.8 and 6.1.1.4'
N N 0.0061 0.0033 'International Tables Vol C Tables 4.2.6.8 and 6.1.1.4'
S S 0.1246 0.1234 'International Tables Vol C Tables 4.2.6.8 and 6.1.1.4'

loop_
_geom_angle_atom_site_label_1
_geom_angle_atom_site_label_2
_geom_angle_atom_site_label_3
_geom_angle
_geom_angle_publ_flag
C7 S2 C8 102.20(13) ?
C1 N1 N2 118.06(19) ?
C7 N2 N1 118.65(18) ?
C7 N2 H2N 118.3 ?
N1 N2 H2N 122.3 ?
N1 C1 C6 128.9(2) ?
N1 C1 C2 116.7(2) ?
C6 C1 C2 114.43(19) ?
C1 C2 C3 110.3(2) ?
C1 C2 H2A 109.6 ?
C3 C2 H2A 109.6 ?
C1 C2 H2B 109.6 ?
C3 C2 H2B 109.6 ?
H2A C2 H2B 108.1 ?
C4 C3 C2 111.5(2) ?
C4 C3 H3A 109.3 ?
C2 C3 H3A 109.3 ?
C4 C3 H3B 109.3 ?
C2 C3 H3B 109.3 ?
H3A C3 H3B 108.0 ?
C3 C4 C5 111.3(2) ?
C3 C4 H4A 109.4 ?
C5 C4 H4A 109.4 ?
C3 C4 H4B 109.4 ?
C5 C4 H4B 109.4 ?
H4A C4 H4B 108.0 ?
C6 C5 C4 111.3(2) ?
C6 C5 H5A 109.4 ?
C4 C5 H5A 109.4 ?
C6 C5 H5B 109.4 ?
C4 C5 H5B 109.4 ?
H5A C5 H5B 108.0 ?
C1 C6 C5 110.3(2) ?
C1 C6 H6A 109.6 ?
C5 C6 H6A 109.6 ?
C1 C6 H6B 109.6 ?
C5 C6 H6B 109.6 ?
H6A C6 H6B 108.1 ?
N2 C7 S1 121.71(17) y
N2 C7 S2 113.03(17) y
S1 C7 S2 125.26(14) y
S2 C8 H8A 109.5 ?
S2 C8 H8B 109.5 ?
H8A C8 H8B 109.5 ?
S2 C8 H8C 109.5 ?
H8A C8 H8C 109.5 ?
H8B C8 H8C 109.5 ?

loop_
_geom_bond_atom_site_label_1
_geom_bond_atom_site_label_2
_geom_bond_distance
_geom_bond_publ_flag
S1 C7 1.657(2) y
S2 C7 1.749(2) y
S2 C8 1.796(3) y
N1 C1 1.281(3) y
N1 N2 1.399(3) ?
N2 C7 1.339(3) ?
N2 H2N 0.9052 ?
C1 C6 1.491(3) ?
C1 C2 1.502(3) ?
C2 C3 1.528(4) ?
C2 H2A 0.9700 ?
C2 H2B 0.9700 ?
C3 C4 1.512(4) ?
C3 H3A 0.9700 ?
C3 H3B 0.9700 ?
C4 C5 1.525(4) ?
C4 H4A 0.9700 ?
C4 H4B 0.9700 ?
C5 C6 1.526(4) ?
C5 H5A 0.9700 ?
C5 H5B 0.9700 ?
C6 H6A 0.9700 ?
C6 H6B 0.9700 ?
C8 H8A 0.9600 ?
C8 H8B 0.9600 ?
C8 H8C 0.9600 ?

loop_
_geom_hbond_atom_site_label_D
_geom_hbond_atom_site_label_H
_geom_hbond_atom_site_label_A
_geom_hbond_site_symmetry_A
_geom_hbond_distance_DH
_geom_hbond_distance_HA
_geom_hbond_distance_DA
_geom_hbond_angle_DHA
_geom_hbond_publ_flag
N2 H2N S1 3_566 0.90 2.71 3.592(2) 164 y
C6 H6B S1 3_566 0.97 2.74 3.555(3) 141 y

loop_
_cod_related_entry_id
_cod_related_entry_database
_cod_related_entry_code
1 ChemSpider 2108510
